data_4338538
loop_
_publ_author_name
'Zhang, Zhao'
'Feng, Weixu'
'Su, Peiyang'
'L\"u, Xingqiang'
'Song, Jirong'
'Fan, Daidi'
'Wong, Wai-Kwok'
'Jones, Richard A.'
'Su, Chengyong'

_publ_section_title
;
 Near-Infrared Luminescent PMMA-Supported Metallopolymers Based on Zn-Nd
 Schiff-Base Complexes.
;
_journal_issue 12
_journal_name_full 'Inorganic chemistry'
_journal_page_first 5950
_journal_page_last 5960
_journal_paper_doi 10.1021/ic500132n
_journal_volume 53
_journal_year 2014
_chemical_formula_sum 'C40 H41 N6 Nd O15 Zn'
_chemical_formula_weight 1055.40
_chemical_name_systematic
; 
 ? 
;
_space_group_IT_number 4
_symmetry_cell_setting monoclinic
_symmetry_space_group_name_Hall 'P 2yb'
_symmetry_space_group_name_H-M 'P 1 21 1'
_atom_sites_solution_hydrogens geom
_atom_sites_solution_primary direct
_atom_sites_solution_secondary difmap
_audit_creation_method SHELXL-97
_cell_angle_alpha 90.00
_cell_angle_beta 112.938(4)
_cell_angle_gamma 90.00
_cell_formula_units_Z 2
_cell_length_a 12.009(3)
_cell_length_b 15.962(3)
_cell_length_c 13.365(3)
_cell_measurement_temperature 296(2)
_cell_volume 2359.3(9)
_computing_structure_refinement 'SHELXL-97 (Sheldrick, 1997)'
_computing_structure_solution 'SHELXS-97 (Sheldrick, 1990)'
_diffrn_ambient_temperature 296(2)
_diffrn_measured_fraction_theta_full 0.988
_diffrn_measured_fraction_theta_max 0.988
_diffrn_measurement_device_type 'Bruker Smart CCD'
_diffrn_measurement_method '\w scans'
_diffrn_radiation_monochromator graphite
_diffrn_radiation_source 'fine-focus sealed tube'
_diffrn_radiation_type MoK\a
_diffrn_radiation_wavelength 0.71073
_diffrn_reflns_av_R_equivalents 0.0727
_diffrn_reflns_av_sigmaI/netI 0.1576
_diffrn_reflns_limit_h_max 14
_diffrn_reflns_limit_h_min -9
_diffrn_reflns_limit_k_max 18
_diffrn_reflns_limit_k_min -19
_diffrn_reflns_limit_l_max 15
_diffrn_reflns_limit_l_min -15
_diffrn_reflns_number 12124
_diffrn_reflns_theta_full 25.42
_diffrn_reflns_theta_max 25.42
_diffrn_reflns_theta_min 1.65
_exptl_absorpt_coefficient_mu 1.666
_exptl_crystal_colour yellow
_exptl_crystal_density_diffrn 1.486
_exptl_crystal_density_method 'not measured'
_exptl_crystal_description block
_exptl_crystal_F_000 1066
_exptl_crystal_size_max 0.33
_exptl_crystal_size_mid 0.28
_exptl_crystal_size_min 0.20
_refine_diff_density_max 0.962
_refine_diff_density_min -0.985
_refine_diff_density_rms 0.214
_refine_ls_abs_structure_details 'Flack H D (1983), Acta Cryst. A39, 876-881'
_refine_ls_abs_structure_Flack 0.00
_refine_ls_extinction_method none
_refine_ls_goodness_of_fit_ref 1.047
_refine_ls_hydrogen_treatment mixed
_refine_ls_matrix_type full
_refine_ls_number_parameters 551
_refine_ls_number_reflns 7900
_refine_ls_number_restraints 1068
_refine_ls_restrained_S_all 1.042
_refine_ls_R_factor_all 0.1374
_refine_ls_R_factor_gt 0.0806
_refine_ls_shift/su_max 0.019
_refine_ls_shift/su_mean 0.001
_refine_ls_structure_factor_coef Fsqd
_refine_ls_weighting_details 'calc w=1/[\s^2^(Fo^2^)+(0.0954P)^2^+0.0000P] where P=(Fo^2^+2Fc^2^)/3'
_refine_ls_weighting_scheme calc
_refine_ls_wR_factor_gt 0.1861
_refine_ls_wR_factor_ref 0.2294
_reflns_number_gt 4579
_reflns_number_total 7900
_reflns_threshold_expression >2sigma(I)
_cod_data_source_file ic500132n_si_002.cif
_cod_data_source_block 2.H2O.MeOH_(CCDC_971343)
_cod_depositor_comments 'Adding full bibliography for 4338538--4338539.cif.'
_cod_original_sg_symbol_H-M P2(1)
_cod_database_code 4338538

loop_
_symmetry_equiv_pos_as_xyz
'x, y, z'
'-x, y+1/2, -z'

loop_
_atom_site_label
_atom_site_type_symbol
_atom_site_fract_x
_atom_site_fract_y
_atom_site_fract_z
_atom_site_U_iso_or_equiv
_atom_site_adp_type
_atom_site_occupancy
_atom_site_symmetry_multiplicity
_atom_site_calc_flag
_atom_site_refinement_flags
Nd1 Nd 0.79862(5) 0.56795(4) 0.43641(5) 0.05161(17) Uani 1 1 d U
Zn1 Zn 0.82033(12) 0.43308(8) 0.65474(11) 0.0483(4) Uani 1 1 d U
O1 O 0.6775(8) 0.4487(5) 0.2902(7) 0.0642(17) Uani 1 1 d U
O2 O 0.7993(7) 0.4270(5) 0.4986(7) 0.0604(15) Uani 1 1 d U
O4 O 0.9010(8) 0.6964(5) 0.5654(7) 0.0678(16) Uani 1 1 d U
O3 O 0.8680(7) 0.5515(5) 0.6339(6) 0.0611(15) Uani 1 1 d U
O5 O 0.8739(9) 0.6738(6) 0.3337(8) 0.0791(16) Uani 1 1 d U
O6 O 0.7661(11) 0.7137(7) 0.1655(9) 0.104(3) Uani 1 1 d U
O7 O 0.6977(10) 0.6287(6) 0.2512(8) 0.0844(16) Uani 1 1 d U
O8 O 0.5795(7) 0.5623(8) 0.4070(7) 0.0782(15) Uani 1 1 d U
O9 O 0.4638(11) 0.6664(8) 0.4057(11) 0.117(3) Uani 1 1 d U
O10 O 0.6563(9) 0.6803(6) 0.4497(9) 0.0858(16) Uani 1 1 d U
O11 O 1.0237(7) 0.5556(6) 0.4993(6) 0.0687(15) Uani 1 1 d U
O12 O 1.1177(9) 0.4921(7) 0.4109(9) 0.096(3) Uani 1 1 d U
O13 O 0.9267(8) 0.4864(6) 0.3508(8) 0.0715(15) Uani 1 1 d U
O14 O 0.2684(17) 0.5160(13) 0.2070(16) 0.200(5) Uani 1 1 d U
N1 N 0.8620(10) 0.3095(6) 0.6715(8) 0.061(2) Uani 1 1 d U
N2 N 0.9372(9) 0.4330(7) 0.8104(7) 0.060(2) Uani 1 1 d U
N3 N 0.6500(6) 0.4447(5) 0.6453(6) 0.074(2) Uani 1 1 d GU
N4 N 0.7834(13) 0.6743(7) 0.2483(10) 0.081(2) Uani 1 1 d U
N5 N 0.5615(12) 0.6356(8) 0.4208(13) 0.101(4) Uani 1 1 d U
N6 N 1.0231(11) 0.5114(8) 0.4195(10) 0.073(2) Uani 1 1 d U
C1 C 0.5764(14) 0.4620(8) 0.1827(10) 0.083(5) Uani 1 1 d DU
H1A H 0.5501 0.4090 0.1477 0.124 Uiso 1 1 calc R
H1B H 0.6037 0.4967 0.1381 0.124 Uiso 1 1 calc R
H1C H 0.5103 0.4890 0.1932 0.124 Uiso 1 1 calc R
C2 C 0.7084(10) 0.3654(7) 0.3304(9) 0.046(2) Uani 1 1 d DU
C3 C 0.7671(10) 0.3570(7) 0.4368(9) 0.041(2) Uani 1 1 d U
C4 C 0.7914(10) 0.2760(7) 0.4826(9) 0.047(2) Uani 1 1 d U
C5 C 0.7562(10) 0.2082(7) 0.4062(9) 0.047(2) Uani 1 1 d U
H5A H 0.7741 0.1541 0.4336 0.056 Uiso 1 1 calc R
C6 C 0.6993(10) 0.2168(7) 0.2978(9) 0.047(2) Uani 1 1 d U
C7 C 0.6732(10) 0.3000(7) 0.2565(10) 0.048(2) Uani 1 1 d U
H7A H 0.6339 0.3101 0.1824 0.057 Uiso 1 1 calc R
C8 C 0.6622(11) 0.1469(8) 0.2190(10) 0.055(2) Uani 1 1 d U
C9 C 0.5605(12) 0.1502(9) 0.1216(10) 0.064(3) Uani 1 1 d U
H9A H 0.5137 0.1986 0.1043 0.076 Uiso 1 1 calc R
C10 C 0.5296(12) 0.0872(8) 0.0546(11) 0.072(3) Uani 1 1 d U
H10A H 0.4641 0.0933 -0.0113 0.086 Uiso 1 1 calc R
C11 C 0.5936(13) 0.0078(9) 0.0787(12) 0.072(3) Uani 1 1 d U
H11A H 0.5700 -0.0375 0.0313 0.086 Uiso 1 1 calc R
C12 C 0.6926(12) 0.0039(8) 0.1776(11) 0.064(2) Uani 1 1 d U
C13 C 0.7288(9) 0.0756(9) 0.2465(8) 0.055(2) Uani 1 1 d U
H13A H 0.7979 0.0735 0.3103 0.066 Uiso 1 1 calc R
C14 C 0.7547(12) -0.0793(9) 0.2089(12) 0.072(3) Uani 1 1 d U
H14A H 0.7206 -0.1236 0.1616 0.087 Uiso 1 1 calc R
C15 C 0.8519(12) -0.0968(9) 0.2957(11) 0.071(4) Uani 1 1 d U
H15A H 0.8898 -0.0550 0.3459 0.106 Uiso 1 1 calc R
H15B H 0.8827 -0.1511 0.3070 0.106 Uiso 1 1 calc R
C16 C 0.8472(11) 0.2564(7) 0.5958(10) 0.053(2) Uani 1 1 d U
H16A H 0.8743 0.2019 0.6154 0.064 Uiso 1 1 calc R
C17 C 0.9164(15) 0.2838(9) 0.7847(10) 0.077(3) Uani 1 1 d U
H17A H 0.8580 0.2508 0.8014 0.092 Uiso 1 1 calc R
H17B H 0.9852 0.2480 0.7946 0.092 Uiso 1 1 calc R
C18 C 0.9543(15) 0.3494(8) 0.8573(11) 0.075(3) Uani 1 1 d U
H18A H 1.0397 0.3419 0.9012 0.090 Uiso 1 1 calc R
H18B H 0.9116 0.3462 0.9057 0.090 Uiso 1 1 calc R
C19 C 1.0029(12) 0.4964(8) 0.8619(10) 0.061(3) Uani 1 1 d U
H19A H 1.0541 0.4878 0.9340 0.073 Uiso 1 1 calc R
C20 C 1.0040(10) 0.5796(9) 0.8170(9) 0.059(2) Uani 1 1 d U
C21 C 0.9401(11) 0.6037(8) 0.7051(10) 0.056(2) Uani 1 1 d U
C22 C 0.9642(11) 0.6774(8) 0.6829(10) 0.058(2) Uani 1 1 d DU
C23 C 1.0388(11) 0.7365(9) 0.7486(11) 0.066(3) Uani 1 1 d U
H23A H 1.0495 0.7880 0.7212 0.079 Uiso 1 1 calc R
C24 C 1.0978(11) 0.7175(9) 0.8565(10) 0.069(2) Uani 1 1 d DU
C25 C 1.0760(12) 0.6427(9) 0.8863(11) 0.068(3) Uani 1 1 d U
H25A H 1.1114 0.6302 0.9600 0.081 Uiso 1 1 calc R
C26 C 1.1830(12) 0.7732(10) 0.9364(11) 0.087(2) Uani 1 1 d DU
C27 C 1.2878(14) 0.7499(12) 1.0238(12) 0.096(3) Uani 1 1 d U
H27A H 1.3080 0.6935 1.0355 0.115 Uiso 1 1 calc R
C28 C 1.3666(16) 0.8125(12) 1.0977(15) 0.108(3) Uani 1 1 d U
H28A H 1.4375 0.7957 1.1542 0.129 Uiso 1 1 calc R
C29 C 1.3395(12) 0.8879(12) 1.0853(11) 0.109(3) Uani 1 1 d DU
H29A H 1.3913 0.9264 1.1333 0.131 Uiso 1 1 calc R
C30 C 1.2383(10) 0.9165(7) 1.0054(9) 0.108(3) Uani 1 1 d DU
C31 C 1.1544(13) 0.8646(10) 0.9262(12) 0.095(3) Uani 1 1 d DU
H31A H 1.0857 0.8859 0.8712 0.113 Uiso 1 1 calc R
C32 C 1.2175(11) 1.0043(9) 1.0046(11) 0.129(4) Uani 1 1 d DU
H32A H 1.2743 1.0362 1.0589 0.154 Uiso 1 1 calc R
C33 C 1.1234(14) 1.0446(13) 0.9322(13) 0.163(7) Uani 1 1 d DU
H33A H 1.0646 1.0150 0.8766 0.244 Uiso 1 1 calc R
H33B H 1.1164 1.1023 0.9374 0.244 Uiso 1 1 calc R
C34 C 0.8927(14) 0.7855(8) 0.5253(13) 0.080(4) Uani 1 1 d DU
H34A H 0.9363 0.8218 0.5851 0.120 Uiso 1 1 calc R
H34B H 0.8094 0.8023 0.4937 0.120 Uiso 1 1 calc R
H34C H 0.9271 0.7891 0.4715 0.120 Uiso 1 1 calc R
C35 C 0.5716(8) 0.3768(5) 0.6123(8) 0.088(3) Uani 1 1 d GU
H35A H 0.6007 0.3243 0.6040 0.105 Uiso 1 1 calc R
C36 C 0.4496(7) 0.3872(6) 0.5916(9) 0.099(3) Uani 1 1 d GU
H36A H 0.3972 0.3418 0.5695 0.118 Uiso 1 1 calc R
C37 C 0.4061(6) 0.4656(8) 0.6039(8) 0.101(3) Uani 1 1 d GU
H37A H 0.3246 0.4726 0.5901 0.121 Uiso 1 1 calc R
C38 C 0.4845(8) 0.5335(6) 0.6369(9) 0.093(3) Uani 1 1 d GU
H38A H 0.4554 0.5859 0.6452 0.111 Uiso 1 1 calc R
C39 C 0.6064(8) 0.5230(5) 0.6577(8) 0.081(3) Uani 1 1 d GU
H39A H 0.6589 0.5685 0.6798 0.098 Uiso 1 1 calc R
C40 C 0.276(3) 0.416(2) 0.205(4) 0.266(17) Uani 1 1 d U
O15 O 0.264(2) 0.3410(17) 0.186(2) 0.246(7) Uiso 1 1 d U

loop_
_atom_site_aniso_label
_atom_site_aniso_U_11
_atom_site_aniso_U_22
_atom_site_aniso_U_33
_atom_site_aniso_U_23
_atom_site_aniso_U_13
_atom_site_aniso_U_12
Nd1 0.0595(3) 0.0330(3) 0.0566(3) 0.0021(4) 0.0165(3) -0.0003(4)
Zn1 0.0573(8) 0.0364(7) 0.0520(8) -0.0018(6) 0.0222(6) 0.0009(6)
O1 0.075(3) 0.044(2) 0.067(3) 0.002(2) 0.022(3) -0.003(3)
O2 0.074(3) 0.042(2) 0.066(3) -0.008(2) 0.027(2) -0.010(2)
O4 0.079(3) 0.040(3) 0.081(3) -0.002(2) 0.027(3) -0.007(3)
O3 0.070(3) 0.046(3) 0.071(2) -0.009(2) 0.032(2) -0.010(3)
O5 0.093(3) 0.058(3) 0.082(3) 0.008(2) 0.029(2) -0.010(2)
O6 0.164(7) 0.057(5) 0.085(5) 0.012(4) 0.042(5) -0.017(5)
O7 0.096(3) 0.059(3) 0.082(3) 0.009(2) 0.016(2) -0.007(2)
O8 0.077(2) 0.062(3) 0.093(3) -0.004(3) 0.030(2) -0.002(2)
O9 0.094(4) 0.096(6) 0.157(7) -0.004(6) 0.043(6) 0.027(5)
O10 0.086(2) 0.060(3) 0.102(3) -0.006(3) 0.025(2) 0.005(2)
O11 0.072(2) 0.059(3) 0.075(3) -0.002(2) 0.029(2) -0.006(2)
O12 0.075(4) 0.109(7) 0.103(6) -0.017(5) 0.034(4) 0.009(5)
O13 0.080(2) 0.063(3) 0.075(3) -0.004(2) 0.034(2) -0.005(2)
O14 0.186(8) 0.178(7) 0.195(8) -0.013(8) 0.031(8) 0.000(8)
N1 0.090(5) 0.035(4) 0.048(3) 0.003(3) 0.015(4) -0.002(4)
N2 0.082(4) 0.056(3) 0.044(4) -0.002(4) 0.027(4) -0.001(4)
N3 0.077(4) 0.064(4) 0.092(5) 0.001(4) 0.044(4) 0.005(3)
N4 0.125(5) 0.041(5) 0.069(4) 0.003(3) 0.027(3) -0.010(4)
N5 0.088(4) 0.057(6) 0.176(12) 0.024(7) 0.069(7) 0.016(5)
N6 0.077(3) 0.075(6) 0.075(5) 0.003(4) 0.037(3) 0.002(3)
C1 0.120(11) 0.050(8) 0.054(7) -0.008(5) 0.008(6) 0.024(7)
C2 0.052(4) 0.036(3) 0.048(4) -0.005(3) 0.017(4) -0.004(4)
C3 0.053(4) 0.034(3) 0.045(3) -0.004(3) 0.029(3) 0.000(4)
C4 0.060(4) 0.036(3) 0.050(3) -0.005(3) 0.027(3) 0.005(4)
C5 0.057(4) 0.033(4) 0.054(3) -0.004(3) 0.026(4) 0.001(4)
C6 0.055(4) 0.039(3) 0.051(3) -0.009(3) 0.025(3) -0.003(4)
C7 0.052(4) 0.044(3) 0.045(4) -0.005(3) 0.016(4) -0.006(4)
C8 0.065(4) 0.050(3) 0.051(4) -0.012(3) 0.024(3) -0.005(4)
C9 0.073(5) 0.053(4) 0.055(4) -0.012(4) 0.013(4) -0.004(4)
C10 0.078(5) 0.058(5) 0.061(5) -0.017(4) 0.008(4) -0.005(4)
C11 0.080(5) 0.061(4) 0.065(5) -0.018(4) 0.018(4) -0.005(4)
C12 0.072(4) 0.056(4) 0.065(4) -0.012(4) 0.027(4) -0.002(4)
C13 0.064(4) 0.049(4) 0.055(4) -0.011(4) 0.026(3) -0.003(4)
C14 0.082(6) 0.055(5) 0.083(6) -0.006(5) 0.035(4) 0.001(5)
C15 0.087(7) 0.043(7) 0.087(8) 0.001(6) 0.039(5) -0.007(6)
C16 0.073(5) 0.030(4) 0.053(3) 0.005(3) 0.021(4) -0.008(4)
C17 0.109(5) 0.051(4) 0.049(4) 0.004(4) 0.008(5) 0.004(5)
C18 0.106(6) 0.061(4) 0.042(4) 0.002(4) 0.011(5) -0.004(5)
C19 0.070(5) 0.066(4) 0.052(4) -0.008(4) 0.030(4) -0.002(4)
C20 0.064(4) 0.062(4) 0.059(3) -0.015(3) 0.032(3) -0.011(4)
C21 0.061(5) 0.050(4) 0.062(3) -0.017(3) 0.028(4) -0.007(4)
C22 0.058(5) 0.054(4) 0.071(4) -0.018(3) 0.032(4) -0.009(4)
C23 0.062(5) 0.064(4) 0.079(4) -0.022(4) 0.037(4) -0.015(4)
C24 0.067(4) 0.078(4) 0.074(4) -0.030(4) 0.041(3) -0.025(4)
C25 0.065(5) 0.077(4) 0.066(4) -0.024(4) 0.030(4) -0.020(4)
C26 0.084(4) 0.106(4) 0.086(4) -0.044(4) 0.050(3) -0.047(4)
C27 0.090(5) 0.119(5) 0.087(5) -0.047(5) 0.044(4) -0.050(4)
C28 0.098(5) 0.128(5) 0.103(5) -0.053(5) 0.046(4) -0.057(5)
C29 0.107(5) 0.124(5) 0.105(5) -0.054(5) 0.052(4) -0.066(5)
C30 0.115(5) 0.118(4) 0.105(5) -0.051(4) 0.060(4) -0.060(4)
C31 0.095(5) 0.110(4) 0.098(5) -0.044(5) 0.058(4) -0.055(4)
C32 0.140(7) 0.128(5) 0.125(7) -0.051(6) 0.060(6) -0.049(6)
C33 0.175(12) 0.151(10) 0.154(12) -0.051(10) 0.054(9) -0.023(9)
C34 0.095(10) 0.033(5) 0.111(9) -0.005(5) 0.040(9) -0.011(7)
C35 0.077(4) 0.073(4) 0.115(6) -0.002(5) 0.039(5) -0.002(4)
C36 0.081(4) 0.087(5) 0.130(6) -0.002(5) 0.044(5) 0.000(4)
C37 0.081(4) 0.095(5) 0.129(6) -0.007(5) 0.043(5) 0.002(4)
C38 0.080(4) 0.088(5) 0.117(6) -0.009(5) 0.046(5) 0.010(4)
C39 0.077(4) 0.076(4) 0.103(5) -0.006(5) 0.048(5) 0.015(4)
C40 0.21(3) 0.159(9) 0.43(4) 0.11(3) 0.12(3) -0.02(2)

loop_
_atom_type_symbol
_atom_type_description
_atom_type_scat_dispersion_real
_atom_type_scat_dispersion_imag
_atom_type_scat_source
C C 0.0033 0.0016 'International Tables Vol C Tables 4.2.6.8 and 6.1.1.4'
H H 0.0000 0.0000 'International Tables Vol C Tables 4.2.6.8 and 6.1.1.4'
N N 0.0061 0.0033 'International Tables Vol C Tables 4.2.6.8 and 6.1.1.4'
O O 0.0106 0.0060 'International Tables Vol C Tables 4.2.6.8 and 6.1.1.4'
Zn Zn 0.2839 1.4301 'International Tables Vol C Tables 4.2.6.8 and 6.1.1.4'
Nd Nd -0.1943 3.0179 'International Tables Vol C Tables 4.2.6.8 and 6.1.1.4'

loop_
_geom_angle_atom_site_label_1
_geom_angle_atom_site_label_2
_geom_angle_atom_site_label_3
_geom_angle
O2 Nd1 O3 64.7(3)
O2 Nd1 O7 130.1(3)
O3 Nd1 O7 160.3(3)
O2 Nd1 O8 83.2(3)
O3 Nd1 O8 93.5(3)
O7 Nd1 O8 77.5(3)
O2 Nd1 O11 87.3(3)
O3 Nd1 O11 76.2(3)
O7 Nd1 O11 114.0(3)
O8 Nd1 O11 168.3(3)
O2 Nd1 O10 123.5(3)
O3 Nd1 O10 87.5(3)
O7 Nd1 O10 73.3(4)
O8 Nd1 O10 48.7(4)
O11 Nd1 O10 134.6(3)
O2 Nd1 O5 148.5(3)
O3 Nd1 O5 127.3(3)
O7 Nd1 O5 49.1(3)
O8 Nd1 O5 120.6(3)
O11 Nd1 O5 70.8(3)
O10 Nd1 O5 87.6(4)
O2 Nd1 O13 76.1(3)
O3 Nd1 O13 114.2(3)
O7 Nd1 O13 84.2(3)
O8 Nd1 O13 132.8(3)
O11 Nd1 O13 50.3(3)
O10 Nd1 O13 156.7(3)
O5 Nd1 O13 72.6(3)
O2 Nd1 O4 124.2(3)
O3 Nd1 O4 60.4(3)
O7 Nd1 O4 105.5(3)
O8 Nd1 O4 108.8(3)
O11 Nd1 O4 71.1(3)
O10 Nd1 O4 64.0(3)
O5 Nd1 O4 70.5(3)
O13 Nd1 O4 118.0(3)
O2 Nd1 O1 61.2(3)
O3 Nd1 O1 124.2(3)
O7 Nd1 O1 68.9(3)
O8 Nd1 O1 68.0(3)
O11 Nd1 O1 113.1(3)
O10 Nd1 O1 111.2(3)
O5 Nd1 O1 106.3(3)
O13 Nd1 O1 64.8(3)
O4 Nd1 O1 173.9(3)
O2 Nd1 N6 81.9(3)
O3 Nd1 N6 96.5(3)
O7 Nd1 N6 98.6(4)
O8 Nd1 N6 156.5(3)
O11 Nd1 N6 25.6(3)
O10 Nd1 N6 152.8(3)
O5 Nd1 N6 68.5(3)
O13 Nd1 N6 24.8(3)
O4 Nd1 N6 94.6(3)
O1 Nd1 N6 88.8(3)
O2 Nd1 N4 144.9(3)
O3 Nd1 N4 148.5(3)
O7 Nd1 N4 24.9(3)
O8 Nd1 N4 100.0(4)
O11 Nd1 N4 91.8(3)
O10 Nd1 N4 80.5(4)
O5 Nd1 N4 24.2(3)
O13 Nd1 N4 76.5(3)
O4 Nd1 N4 88.2(3)
O1 Nd1 N4 87.3(3)
N6 Nd1 N4 82.3(4)
N2 Zn1 O2 146.4(4)
N2 Zn1 N3 110.4(4)
O2 Zn1 N3 103.1(3)
N2 Zn1 O3 91.3(4)
O2 Zn1 O3 80.2(3)
N3 Zn1 O3 103.9(3)
N2 Zn1 N1 80.9(4)
O2 Zn1 N1 89.6(4)
N3 Zn1 N1 107.3(4)
O3 Zn1 N1 148.6(4)
N2 Zn1 Nd1 130.6(3)
O2 Zn1 Nd1 40.1(2)
N3 Zn1 Nd1 98.4(2)
O3 Zn1 Nd1 41.9(2)
N1 Zn1 Nd1 128.1(3)
C2 O1 C1 119.4(9)
C2 O1 Nd1 113.3(6)
C1 O1 Nd1 126.9(7)
C3 O2 Zn1 124.4(7)
C3 O2 Nd1 127.0(7)
Zn1 O2 Nd1 107.3(4)
C22 O4 C34 120.2(9)
C22 O4 Nd1 116.5(6)
C34 O4 Nd1 123.2(7)
C21 O3 Zn1 129.7(8)
C21 O3 Nd1 124.4(8)
Zn1 O3 Nd1 104.6(3)
N4 O5 Nd1 97.6(8)
N4 O7 Nd1 99.6(8)
N5 O8 Nd1 100.3(9)
N5 O10 Nd1 97.5(8)
N6 O11 Nd1 96.3(7)
N6 O13 Nd1 93.1(8)
C16 N1 C17 120.3(10)
C16 N1 Zn1 127.3(8)
C17 N1 Zn1 112.4(8)
C19 N2 C18 122.0(10)
C19 N2 Zn1 125.6(9)
C18 N2 Zn1 111.9(8)
C35 N3 C39 120.0
C35 N3 Zn1 119.7(4)
C39 N3 Zn1 119.8(4)
O6 N4 O5 128.4(14)
O6 N4 O7 117.9(13)
O5 N4 O7 113.6(12)
O6 N4 Nd1 173.3(10)
O5 N4 Nd1 58.2(7)
O7 N4 Nd1 55.5(7)
O9 N5 O8 125.5(14)
O9 N5 O10 121.1(14)
O8 N5 O10 113.3(12)
O9 N5 Nd1 174.2(13)
O8 N5 Nd1 55.9(7)
O10 N5 Nd1 57.5(7)
O12 N6 O13 119.0(13)
O12 N6 O11 120.9(12)
O13 N6 O11 120.1(12)
O12 N6 Nd1 176.6(10)
O13 N6 Nd1 62.1(7)
O11 N6 Nd1 58.1(6)
C3 C2 C7 125.2(11)
C3 C2 O1 116.7(10)
C7 C2 O1 118.1(10)
C2 C3 O2 118.5(10)
C2 C3 C4 119.4(10)
O2 C3 C4 122.0(10)
C3 C4 C16 126.3(10)
C3 C4 C5 115.4(10)
C16 C4 C5 118.4(10)
C6 C5 C4 125.1(11)
C5 C6 C7 117.0(10)
C5 C6 C8 125.1(11)
C7 C6 C8 117.9(10)
C2 C7 C6 117.8(10)
C13 C8 C9 119.6(12)
C13 C8 C6 117.2(10)
C9 C8 C6 123.1(12)
C10 C9 C8 121.5(13)
C9 C10 C11 122.6(12)
C12 C11 C10 115.6(13)
C11 C12 C13 120.7(13)
C11 C12 C14 116.9(12)
C13 C12 C14 122.4(11)
C8 C13 C12 119.9(10)
C15 C14 C12 127.4(13)
N1 C16 C4 123.7(11)
C18 C17 N1 114.1(12)
C17 C18 N2 116.2(11)
N2 C19 C20 126.2(11)
C25 C20 C21 115.6(13)
C25 C20 C19 118.7(11)
C21 C20 C19 125.7(11)
C22 C21 O3 124.5(12)
C22 C21 C20 114.3(12)
O3 C21 C20 121.2(11)
C21 C22 C23 129.9(13)
C21 C22 O4 111.5(11)
C23 C22 O4 118.6(12)
C22 C23 C24 117.8(13)
C25 C24 C23 115.9(12)
C25 C24 C26 119.8(13)
C23 C24 C26 124.3(13)
C24 C25 C20 126.3(13)
C27 C26 C24 126.8(15)
C27 C26 C31 116.0(12)
C24 C26 C31 117.3(12)
C26 C27 C28 121.3(17)
C29 C28 C27 120.4(17)
C28 C29 C30 122.9(15)
C29 C30 C31 123.8(13)
C29 C30 C32 116.2(12)
C31 C30 C32 120.0(12)
C30 C31 C26 115.7(13)
C33 C32 C30 125.3(14)
C36 C35 N3 120.0
C37 C36 C35 120.0
C36 C37 C38 120.0
C37 C38 C39 120.0
C38 C39 N3 120.0
O15 C40 O14 168(4)

loop_
_geom_bond_atom_site_label_1
_geom_bond_atom_site_label_2
_geom_bond_distance
Nd1 O2 2.398(8)
Nd1 O3 2.453(8)
Nd1 O7 2.490(10)
Nd1 O8 2.506(8)
Nd1 O11 2.506(8)
Nd1 O10 2.531(10)
Nd1 O5 2.555(10)
Nd1 O13 2.597(10)
Nd1 O4 2.652(8)
Nd1 O1 2.710(8)
Nd1 N6 2.933(12)
Nd1 N4 2.980(13)
Zn1 N2 2.005(9)
Zn1 O2 2.005(9)
Zn1 N3 2.009(7)
Zn1 O3 2.025(8)
Zn1 N1 2.026(10)
O1 C2 1.428(13)
O1 C1 1.491(14)
O2 C3 1.352(13)
O4 C22 1.485(15)
O4 C34 1.509(15)
O3 C21 1.307(13)
O5 N4 1.232(14)
O6 N4 1.219(15)
O7 N4 1.273(16)
O8 N5 1.217(18)
O9 N5 1.215(16)
O10 N5 1.269(15)
O11 N6 1.276(14)
O12 N6 1.226(15)
O13 N6 1.230(14)
O14 C40 1.60(4)
N1 C16 1.279(15)
N1 C17 1.454(16)
N2 C19 1.303(16)
N2 C18 1.453(17)
N3 C35 1.3900
N3 C39 1.3900
C2 C3 1.325(15)
C2 C7 1.385(16)
C3 C4 1.412(16)
C4 C16 1.430(16)
C4 C5 1.433(16)
C5 C6 1.346(15)
C6 C7 1.426(16)
C6 C8 1.479(16)
C8 C13 1.356(18)
C8 C9 1.396(16)
C9 C10 1.301(17)
C10 C11 1.451(19)
C11 C12 1.392(18)
C12 C13 1.427(18)
C12 C14 1.502(19)
C14 C15 1.315(17)
C17 C18 1.379(19)
C19 C20 1.46(2)
C20 C25 1.413(18)
C20 C21 1.442(16)
C21 C22 1.273(17)
C22 C23 1.360(17)
C23 C24 1.370(18)
C24 C25 1.317(19)
C24 C26 1.457(14)
C26 C27 1.39(2)
C26 C31 1.49(2)
C27 C28 1.46(2)
C28 C29 1.24(2)
C29 C30 1.346(14)
C30 C31 1.411(14)
C30 C32 1.423(14)
C32 C33 1.332(15)
C35 C36 1.3900
C36 C37 1.3900
C37 C38 1.3900
C38 C39 1.3900
C40 O15 1.22(4)
